data_7003106
loop_
_publ_author_name
'Tahir, Asif Ali'
'Hamid, Mazhar'
'Mazhar, Muhammad'
'Zeller, Matthias'
'Hunter, Allen D.'
'Nadeem, Muhammad'
'Akhtar, Muhammad Javed'

_publ_section_title
;
 Single source heterobimetallic precursors for the deposition of Cu--Ti
 mixed metal oxide thin films
;
_journal_issue 9
_journal_name_full 'Dalton Transactions'
_journal_page_first 1224
_journal_page_last 1232
_journal_paper_doi 10.1039/b712031a
_journal_year 2008
_chemical_formula_sum 'C96 H124 Cu6 N6 O31 Ti4'
_chemical_formula_weight 2430.79
_chemical_name_systematic
;

?

;
_space_group_IT_number 148
_symmetry_cell_setting rhombohedral
_symmetry_space_group_name_Hall '-R 3'
_symmetry_space_group_name_H-M 'R -3 :H'
_atom_sites_solution_hydrogens geom
_atom_sites_solution_primary direct
_atom_sites_solution_secondary difmap
_audit_creation_method SHELXL-97
_cell_angle_alpha 90.00
_cell_angle_beta 90.00
_cell_angle_gamma 120.00
_cell_formula_units_Z 6
_cell_length_a 19.6795(6)
_cell_length_b 19.6795(6)
_cell_length_c 50.516(3)
_cell_measurement_reflns_used 8572
_cell_measurement_temperature 100(2)
_cell_measurement_theta_max 30.50
_cell_measurement_theta_min 2.40
_cell_volume 16942.9(12)
_computing_cell_refinement 'SAINT+ 6.45 (Bruker, 2003)'
_computing_data_collection 'SMART 5.630 (Bruker, 1997-2002)'
_computing_data_reduction 'SAINT+ 6.45'
_computing_molecular_graphics 'SHELXTL 6.14'
_computing_publication_material 'SHELXTL 6.14'
_computing_structure_refinement 'SHELXTL 6.14'
_computing_structure_solution 'SHELXTL 6.14 (Bruker, 2000-2003)'
_diffrn_ambient_temperature 100(2)
_diffrn_measured_fraction_theta_full 1.000
_diffrn_measured_fraction_theta_max 1.000
_diffrn_measurement_device_type 'Bruker AXS SMART APEX CCD diffractometer'
_diffrn_measurement_method '\w scans'
_diffrn_radiation_monochromator graphite
_diffrn_radiation_source 'fine-focus sealed tube'
_diffrn_radiation_type MoK\a
_diffrn_radiation_wavelength 0.71073
_diffrn_reflns_av_R_equivalents 0.0274
_diffrn_reflns_av_sigmaI/netI 0.0185
_diffrn_reflns_limit_h_max 26
_diffrn_reflns_limit_h_min -26
_diffrn_reflns_limit_k_max 26
_diffrn_reflns_limit_k_min -26
_diffrn_reflns_limit_l_max 67
_diffrn_reflns_limit_l_min -65
_diffrn_reflns_number 57859
_diffrn_reflns_theta_full 28.28
_diffrn_reflns_theta_max 28.28
_diffrn_reflns_theta_min 1.44
_diffrn_standards_decay_% 0
_diffrn_standards_number 0
_exptl_absorpt_coefficient_mu 1.446
_exptl_absorpt_correction_T_max 0.586
_exptl_absorpt_correction_T_min 0.428
_exptl_absorpt_correction_type multi-scan
_exptl_absorpt_process_details 'SADABS in SAINT+ (Bruker, 2003)'
_exptl_crystal_colour blue
_exptl_crystal_density_diffrn 1.429
_exptl_crystal_density_method 'not measured'
_exptl_crystal_description block
_exptl_crystal_F_000 7512
_exptl_crystal_size_max 0.40
_exptl_crystal_size_mid 0.38
_exptl_crystal_size_min 0.37
_refine_diff_density_max 1.372
_refine_diff_density_min -0.414
_refine_diff_density_rms 0.126
_refine_ls_extinction_method none
_refine_ls_goodness_of_fit_ref 1.127
_refine_ls_hydrogen_treatment mixed
_refine_ls_matrix_type full
_refine_ls_number_parameters 447
_refine_ls_number_reflns 9357
_refine_ls_number_restraints 98
_refine_ls_restrained_S_all 1.1287
_refine_ls_R_factor_all 0.0567
_refine_ls_R_factor_gt 0.0424
_refine_ls_shift/su_max 0.002
_refine_ls_shift/su_mean 0.000
_refine_ls_structure_factor_coef Fsqd
_refine_ls_weighting_details 'calc w=1/[\s^2^(Fo^2^)+(0.0680P)^2^+62.2444P] where P=(Fo^2^+2Fc^2^)/3'
_refine_ls_weighting_scheme calc
_refine_ls_wR_factor_gt 0.1237
_refine_ls_wR_factor_ref 0.1383
_reflns_number_gt 7649
_reflns_number_total 9357
_reflns_threshold_expression I>2\s(I)
_cod_data_source_file b712031a.txt
_cod_data_source_block 06mz069m
_cod_depositor_comments
;
The following automatic conversions were performed:
'_symmetry_cell_setting' value 'Rhombohedral' changed to 'rhombohedral'
according to '/home/saulius/struct/CIF-dictionaries/cif_core.dic'
dictionary named 'cif_core.dic' version 2.4.1 from 2010-06-29.

Automatic conversion script
Id: cif_fix_enum 1527 2010-12-29 10:47:43Z saulius 
;
_cod_original_sg_symbol_H-M R-3
_cod_database_code 7003106

loop_
_symmetry_equiv_pos_as_xyz
'x, y, z'
'-y, x-y, z'
'-x+y, -x, z'
'x+2/3, y+1/3, z+1/3'
'-y+2/3, x-y+1/3, z+1/3'
'-x+y+2/3, -x+1/3, z+1/3'
'x+1/3, y+2/3, z+2/3'
'-y+1/3, x-y+2/3, z+2/3'
'-x+y+1/3, -x+2/3, z+2/3'
'-x, -y, -z'
'y, -x+y, -z'
'x-y, x, -z'
'-x+2/3, -y+1/3, -z+1/3'
'y+2/3, -x+y+1/3, -z+1/3'
'x-y+2/3, x+1/3, -z+1/3'
'-x+1/3, -y+2/3, -z+2/3'
'y+1/3, -x+y+2/3, -z+2/3'
'x-y+1/3, x+2/3, -z+2/3'

loop_
_atom_site_label
_atom_site_type_symbol
_atom_site_fract_x
_atom_site_fract_y
_atom_site_fract_z
_atom_site_U_iso_or_equiv
_atom_site_adp_type
_atom_site_occupancy
_atom_site_symmetry_multiplicity
_atom_site_calc_flag
_atom_site_refinement_flags
_atom_site_disorder_assembly
_atom_site_disorder_group
C1 C 0.78499(19) 0.50047(18) 0.65802(6) 0.0399(7) Uani 1 1 d . A .
H1A H 0.8048 0.4988 0.6402 0.048 Uiso 1 1 calc R . .
H1B H 0.8304 0.5283 0.6701 0.048 Uiso 1 1 calc R . .
C2 C 0.7379(2) 0.54319(19) 0.65697(7) 0.0462(8) Uani 1 1 d . A .
H2A H 0.7733 0.5994 0.6529 0.055 Uiso 1 1 calc R . .
H2B H 0.6978 0.5203 0.6429 0.055 Uiso 1 1 calc R . .
C3 C 0.6239(2) 0.5354(3) 0.67913(10) 0.0605(10) Uani 1 1 d . . .
H3A H 0.6344 0.5832 0.6697 0.091 Uiso 1 1 calc R . .
H3B H 0.6006 0.5337 0.6964 0.091 Uiso 1 1 calc R . .
H3C H 0.5875 0.4894 0.6687 0.091 Uiso 1 1 calc R . .
C4 C 0.7488(2) 0.5998(2) 0.70100(7) 0.0479(8) Uani 1 1 d . . .
H4A H 0.7529 0.6485 0.6944 0.072 Uiso 1 1 calc R . .
H4B H 0.8013 0.6057 0.7019 0.072 Uiso 1 1 calc R . .
H4C H 0.7252 0.5883 0.7187 0.072 Uiso 1 1 calc R . .
C5 C 0.67958(18) 0.58769(17) 0.57621(7) 0.0361(6) Uani 1 1 d . . .
H5A H 0.6563 0.6034 0.5907 0.043 Uiso 1 1 calc R . .
H5B H 0.6417 0.5669 0.5614 0.043 Uiso 1 1 calc R . .
C6 C 0.7562(2) 0.65777(17) 0.56706(7) 0.0399(7) Uani 1 1 d . A .
H6A H 0.7453 0.6960 0.5580 0.048 Uiso 1 1 calc R . .
H6B H 0.7900 0.6841 0.5826 0.048 Uiso 1 1 calc R . .
C7 C 0.8804(2) 0.69318(19) 0.54573(8) 0.0471(8) Uani 1 1 d . A .
H7A H 0.8833 0.7391 0.5370 0.071 Uiso 1 1 calc R . .
H7B H 0.9081 0.6732 0.5350 0.071 Uiso 1 1 calc R . .
H7C H 0.9048 0.7082 0.5633 0.071 Uiso 1 1 calc R . .
C8 C 0.7589(2) 0.61262(19) 0.52227(7) 0.0423(7) Uani 1 1 d . A .
H8A H 0.7867 0.5954 0.5104 0.063 Uiso 1 1 calc R . .
H8B H 0.7603 0.6594 0.5149 0.063 Uiso 1 1 calc R . .
H8C H 0.7042 0.5706 0.5241 0.063 Uiso 1 1 calc R . .
C9 C 0.55588(16) 0.38584(16) 0.52931(5) 0.0279(5) Uani 1 1 d D . .
C10 C 0.57029(18) 0.41051(17) 0.50066(6) 0.0320(7) Uani 0.947(4) 1 d PD A 1
C11 C 0.6436(2) 0.4300(2) 0.49014(7) 0.0418(8) Uani 0.947(4) 1 d P A 1
H11 H 0.6823 0.4297 0.5013 0.050 Uiso 0.947(4) 1 calc PR A 1
C12 C 0.6605(3) 0.4496(3) 0.46369(9) 0.0596(11) Uani 0.947(4) 1 d P A 1
H12 H 0.7095 0.4606 0.4565 0.071 Uiso 0.947(4) 1 calc PR A 1
C13 C 0.6043(3) 0.4529(2) 0.44790(8) 0.0633(13) Uani 0.947(4) 1 d P A 1
H13 H 0.6153 0.4668 0.4298 0.076 Uiso 0.947(4) 1 calc PR A 1
C14 C 0.5334(3) 0.4363(2) 0.45824(8) 0.0564(11) Uani 0.947(4) 1 d PD A 1
H14 H 0.4966 0.4405 0.4472 0.068 Uiso 0.947(4) 1 calc PR A 1
C15 C 0.5136(2) 0.41316(19) 0.48475(7) 0.0410(8) Uani 0.947(4) 1 d PD A 1
C16 C 0.4346(2) 0.3950(2) 0.49563(9) 0.0568(11) Uani 0.947(4) 1 d PD A 1
H16A H 0.4405 0.4119 0.5141 0.085 Uiso 0.947(4) 1 calc PR A 1
H16B H 0.3979 0.3385 0.4945 0.085 Uiso 0.947(4) 1 calc PR A 1
H16C H 0.4143 0.4230 0.4852 0.085 Uiso 0.947(4) 1 calc PR A 1
C10B C 0.5459(8) 0.4150(7) 0.50485(10) 0.0320(7) Uani 0.053(4) 1 d PGD A 2
C11B C 0.4826(10) 0.4184(8) 0.49415(5) 0.0418(8) Uani 0.053(4) 1 d PG A 2
H11B H 0.4359 0.4005 0.5042 0.050 Uiso 0.053(4) 1 calc PR A 2
C12B C 0.4877(13) 0.4479(11) 0.46878(6) 0.0596(11) Uani 0.053(4) 1 d PG A 2
H12B H 0.4444 0.4502 0.4615 0.071 Uiso 0.053(4) 1 calc PR A 2
C13B C 0.5561(14) 0.4740(11) 0.45411(12) 0.0633(13) Uani 0.053(4) 1 d PG A 2
H13B H 0.5595 0.4942 0.4368 0.076 Uiso 0.053(4) 1 calc PR A 2
C14B C 0.6194(12) 0.4706(10) 0.46481(18) 0.0564(11) Uani 0.053(4) 1 d PGD A 2
H14B H 0.6661 0.4885 0.4548 0.068 Uiso 0.053(4) 1 calc PR A 2
C15B C 0.6143(10) 0.4411(8) 0.49018(17) 0.0410(8) Uani 0.053(4) 1 d PGDU A 2
C16B C 0.6806(8) 0.4306(8) 0.5006(2) 0.0568(11) Uani 0.053(4) 1 d PGDU A 2
H16D H 0.6600 0.3757 0.5057 0.085 Uiso 0.053(4) 1 calc PG A 2
H16E H 0.7043 0.4645 0.5160 0.085 Uiso 0.053(4) 1 calc PG A 2
H16F H 0.7203 0.4449 0.4867 0.085 Uiso 0.053(4) 1 calc PG A 2
C17 C 0.46031(15) 0.37888(15) 0.59581(4) 0.0308(6) Uani 1 1 d G . .
C18 C 0.41960(14) 0.41674(16) 0.60965(5) 0.0383(7) Uani 1 1 d G . .
C19 C 0.4606(2) 0.4692(2) 0.62974(6) 0.0698(13) Uani 1 1 d G . .
H19 H 0.5127 0.4814 0.6335 0.084 Uiso 1 1 calc R . .
C20 C 0.4268(5) 0.5044(4) 0.64449(12) 0.103(2) Uani 1 1 d . . .
H20 H 0.4550 0.5396 0.6585 0.124 Uiso 1 1 calc R . .
C21 C 0.3517(4) 0.4871(4) 0.63838(14) 0.099(2) Uani 1 1 d . . .
H21 H 0.3273 0.5097 0.6485 0.119 Uiso 1 1 calc R . .
C22 C 0.3117(3) 0.4375(3) 0.61791(12) 0.0759(16) Uani 1 1 d . . .
H22 H 0.2606 0.4279 0.6137 0.091 Uiso 1 1 calc R . .
C23 C 0.3443(2) 0.4005(2) 0.60296(8) 0.0484(9) Uani 1 1 d . . .
C24 C 0.2992(2) 0.3513(2) 0.58075(11) 0.0637(12) Uani 1 1 d . . .
H24A H 0.2725 0.2961 0.5862 0.095 Uiso 1 1 calc R . .
H24B H 0.3347 0.3592 0.5660 0.095 Uiso 1 1 calc R . .
H24C H 0.2603 0.3656 0.5752 0.095 Uiso 1 1 calc R . .
Cu1 Cu 0.68025(3) 0.43198(2) 0.69879(1) 0.03153(13) Uani 0.8968(12) 1 d PD A 1
C25 C 0.5451(3) 0.3862(3) 0.73055(9) 0.0515(11) Uani 0.8968(12) 1 d PD A 1
O11 O 0.61485(18) 0.43860(16) 0.72599(6) 0.0491(7) Uani 0.8968(12) 1 d PD A 1
O12 O 0.5097(2) 0.3170(2) 0.72158(7) 0.0506(9) Uani 0.8968(12) 1 d PDU A 1
C26 C 0.50297(17) 0.4117(2) 0.74887(6) 0.0573(12) Uani 0.8968(12) 1 d PGDU A 1
C27 C 0.52691(19) 0.4290(2) 0.77509(7) 0.0705(15) Uani 0.8968(12) 1 d PGU A 1
H27 H 0.5695 0.4236 0.7814 0.085 Uiso 0.8968(12) 1 calc PR A 1
C28 C 0.4886(2) 0.4543(2) 0.79213(5) 0.0781(17) Uani 0.8968(12) 1 d PGU A 1
H28 H 0.5049 0.4661 0.8100 0.094 Uiso 0.8968(12) 1 calc PR A 1
C29 C 0.42630(19) 0.4622(2) 0.78295(7) 0.0767(17) Uani 0.8968(12) 1 d PGU A 1
H29 H 0.4001 0.4795 0.7946 0.092 Uiso 0.8968(12) 1 calc PR A 1
C30 C 0.40236(17) 0.4448(2) 0.75673(7) 0.0645(13) Uani 0.8968(12) 1 d PGDU A 1
H30 H 0.3598 0.4503 0.7505 0.077 Uiso 0.8968(12) 1 calc PR A 1
C31 C 0.4407(2) 0.41959(18) 0.73969(5) 0.0632(13) Uani 0.8968(12) 1 d PGDU A 1
C32 C 0.4101(4) 0.3963(5) 0.71154(11) 0.0802(18) Uani 0.8968(12) 1 d PDU A 1
H32A H 0.3715 0.4126 0.7078 0.120 Uiso 0.8968(12) 1 calc PR A 1
H32B H 0.3853 0.3392 0.7096 0.120 Uiso 0.8968(12) 1 calc PR A 1
H32C H 0.4539 0.4220 0.6990 0.120 Uiso 0.8968(12) 1 calc PR A 1
Cu1B Cu 0.6538(3) 0.4209(2) 0.68741(9) 0.03153(13) Uani 0.1032(12) 1 d PD A 2
C25B C 0.523(2) 0.382(3) 0.7219(6) 0.0515(11) Uani 0.1032(12) 1 d PD A 2
O11B O 0.5795(14) 0.4294(14) 0.7093(5) 0.0491(7) Uani 0.1032(12) 1 d PD A 2
O12B O 0.520(2) 0.311(2) 0.7281(7) 0.0506(9) Uani 0.1032(12) 1 d PD A 2
C26B C 0.4689(16) 0.4084(17) 0.7303(6) 0.0573(12) Uani 0.1032(12) 1 d PGD A 2
C27B C 0.421(2) 0.404(2) 0.7094(5) 0.0705(15) Uani 0.1032(12) 1 d PG A 2
H27B H 0.4252 0.3846 0.6927 0.085 Uiso 0.1032(12) 1 calc PR A 2
C28B C 0.3669(19) 0.430(2) 0.7130(6) 0.0781(17) Uani 0.1032(12) 1 d PG A 2
H28B H 0.3342 0.4268 0.6987 0.094 Uiso 0.1032(12) 1 calc PR A 2
C29B C 0.3608(16) 0.4585(19) 0.7374(7) 0.0767(17) Uani 0.1032(12) 1 d PG A 2
H29B H 0.3238 0.4756 0.7398 0.092 Uiso 0.1032(12) 1 calc PR A 2
C30B C 0.409(2) 0.462(2) 0.7582(5) 0.0645(13) Uani 0.1032(12) 1 d PGD A 2
H30B H 0.4045 0.4823 0.7749 0.077 Uiso 0.1032(12) 1 calc PR A 2
C31B C 0.4627(17) 0.4374(18) 0.7547(5) 0.0632(13) Uani 0.1032(12) 1 d PGD A 2
C32B C 0.514(4) 0.440(4) 0.7776(8) 0.0802(18) Uani 0.1032(12) 1 d PD A 2
H32D H 0.5602 0.4399 0.7708 0.120 Uiso 0.1032(12) 1 calc PR A 2
H32E H 0.4836 0.3936 0.7889 0.120 Uiso 0.1032(12) 1 calc PR A 2
H32F H 0.5296 0.4874 0.7881 0.120 Uiso 0.1032(12) 1 calc PR A 2
O3 O 0.6667 0.3333 0.71149(7) 0.0333(7) Uani 1 3 d SD . .
H3 H 0.6667 0.3333 0.7280(4) 0.040 Uiso 1 3 d SD . .
Ti2 Ti 0.62919(3) 0.41098(3) 0.586808(9) 0.02298(11) Uani 1 1 d . . .
Ti1 Ti 0.6667 0.3333 0.640813(16) 0.02770(18) Uani 1 3 d S . .
Cu2 Cu 0.781387(19) 0.529899(18) 0.564552(7) 0.02666(10) Uani 1 1 d . A .
N1 N 0.69949(17) 0.53504(15) 0.68297(6) 0.0400(6) Uani 1 1 d . . .
N2 N 0.79743(15) 0.63154(14) 0.54862(5) 0.0349(5) Uani 1 1 d . . .
O1 O 0.73383(12) 0.42257(11) 0.66743(4) 0.0310(4) Uani 1 1 d . . .
O2 O 0.69658(11) 0.52975(11) 0.58527(4) 0.0283(4) Uani 1 1 d . A .
O5 O 0.63755(11) 0.39553(11) 0.62141(4) 0.0265(4) Uani 1 1 d . A .
O6 O 0.72945(10) 0.42393(10) 0.57769(3) 0.0231(3) Uani 1 1 d . . .
O7 O 0.83172(12) 0.50798(11) 0.53447(4) 0.0328(4) Uani 1 1 d . . .
O8 O 0.88721(12) 0.57861(12) 0.58956(4) 0.0346(4) Uani 1 1 d . . .
O9 O 0.60949(11) 0.42736(11) 0.54533(4) 0.0284(4) Uani 1 1 d . A .
O10 O 0.53400(12) 0.42357(12) 0.59247(4) 0.0326(4) Uani 1 1 d . A .

loop_
_atom_site_aniso_label
_atom_site_aniso_U_11
_atom_site_aniso_U_22
_atom_site_aniso_U_33
_atom_site_aniso_U_23
_atom_site_aniso_U_13
_atom_site_aniso_U_12
C1 0.0362(15) 0.0322(15) 0.0359(15) -0.0031(12) 0.0070(12) 0.0055(12)
C2 0.056(2) 0.0306(15) 0.0394(17) 0.0002(13) -0.0019(15) 0.0122(15)
C3 0.049(2) 0.057(2) 0.079(3) 0.001(2) -0.011(2) 0.0293(19)
C4 0.051(2) 0.0393(17) 0.0473(19) -0.0105(14) -0.0012(15) 0.0182(16)
C5 0.0389(15) 0.0260(13) 0.0497(17) 0.0006(12) 0.0005(13) 0.0210(12)
C6 0.0456(17) 0.0241(13) 0.0522(18) -0.0011(12) 0.0023(14) 0.0191(13)
C7 0.0411(17) 0.0271(15) 0.064(2) 0.0106(14) 0.0027(16) 0.0104(13)
C8 0.0495(19) 0.0354(16) 0.0444(17) 0.0068(13) -0.0017(14) 0.0231(15)
C9 0.0287(13) 0.0258(12) 0.0328(13) -0.0011(10) -0.0051(10) 0.0162(11)
C10 0.0363(16) 0.0212(12) 0.0337(15) -0.0009(11) -0.0084(12) 0.0107(11)
C11 0.0432(19) 0.0367(17) 0.0372(17) 0.0046(13) 0.0008(14) 0.0138(15)
C12 0.064(3) 0.052(2) 0.047(2) 0.0098(18) 0.0130(19) 0.017(2)
C13 0.085(3) 0.043(2) 0.037(2) 0.0083(16) -0.005(2) 0.013(2)
C14 0.074(3) 0.0380(19) 0.043(2) 0.0027(15) -0.025(2) 0.0169(19)
C15 0.0480(19) 0.0272(14) 0.0414(18) -0.0015(13) -0.0176(15) 0.0140(14)
C16 0.051(2) 0.050(2) 0.075(3) 0.000(2) -0.027(2) 0.0292(19)
C10B 0.0363(16) 0.0212(12) 0.0337(15) -0.0009(11) -0.0084(12) 0.0107(11)
C11B 0.0432(19) 0.0367(17) 0.0372(17) 0.0046(13) 0.0008(14) 0.0138(15)
C12B 0.064(3) 0.052(2) 0.047(2) 0.0098(18) 0.0130(19) 0.017(2)
C13B 0.085(3) 0.043(2) 0.037(2) 0.0083(16) -0.005(2) 0.013(2)
C14B 0.074(3) 0.0380(19) 0.043(2) 0.0027(15) -0.025(2) 0.0169(19)
C15B 0.0480(19) 0.0272(14) 0.0414(18) -0.0015(13) -0.0176(15) 0.0140(14)
C16B 0.051(2) 0.050(2) 0.075(3) 0.000(2) -0.027(2) 0.0292(19)
C17 0.0283(13) 0.0381(15) 0.0319(13) 0.0004(11) -0.0004(10) 0.0211(12)
C18 0.0403(16) 0.0459(17) 0.0385(16) 0.0029(13) 0.0069(13) 0.0288(14)
C19 0.086(3) 0.090(3) 0.058(2) -0.025(2) -0.008(2) 0.063(3)
C20 0.155(6) 0.132(6) 0.071(3) -0.029(3) 0.006(4) 0.108(5)
C21 0.118(5) 0.107(5) 0.107(5) 0.002(4) 0.050(4) 0.083(4)
C22 0.054(2) 0.073(3) 0.119(4) 0.030(3) 0.043(3) 0.045(2)
C23 0.0366(17) 0.0474(19) 0.068(2) 0.0202(17) 0.0198(16) 0.0264(15)
C24 0.0331(17) 0.048(2) 0.113(4) 0.012(2) -0.005(2) 0.0229(16)
Cu1 0.0336(2) 0.0287(2) 0.0314(3) -0.00042(16) 0.00460(19) 0.01488(17)
C25 0.063(3) 0.042(2) 0.053(3) 0.008(2) 0.021(2) 0.029(2)
O11 0.0522(16) 0.0360(13) 0.0556(17) -0.0010(12) 0.0212(13) 0.0194(12)
O12 0.0509(11) 0.0506(11) 0.0505(12) -0.0038(8) 0.0028(8) 0.0255(8)
C26 0.055(2) 0.0300(17) 0.074(3) -0.0016(19) 0.033(2) 0.0111(17)
C27 0.054(3) 0.054(3) 0.088(4) -0.009(3) 0.009(3) 0.016(2)
C28 0.067(3) 0.066(3) 0.086(4) -0.027(3) 0.013(3) 0.022(3)
C29 0.063(3) 0.048(3) 0.107(4) -0.016(3) 0.034(3) 0.018(2)
C30 0.049(2) 0.040(3) 0.093(3) 0.005(2) 0.025(2) 0.014(2)
C31 0.060(3) 0.034(2) 0.082(4) 0.013(2) 0.022(3) 0.013(2)
C32 0.074(4) 0.088(4) 0.084(4) 0.018(3) 0.019(3) 0.044(4)
Cu1B 0.0336(2) 0.0287(2) 0.0314(3) -0.00042(16) 0.00460(19) 0.01488(17)
C25B 0.063(3) 0.042(2) 0.053(3) 0.008(2) 0.021(2) 0.029(2)
O11B 0.0522(16) 0.0360(13) 0.0556(17) -0.0010(12) 0.0212(13) 0.0194(12)
O12B 0.0509(11) 0.0506(11) 0.0505(12) -0.0038(8) 0.0028(8) 0.0255(8)
C26B 0.055(2) 0.0300(17) 0.074(3) -0.0016(19) 0.033(2) 0.0111(17)
C27B 0.054(3) 0.054(3) 0.088(4) -0.009(3) 0.009(3) 0.016(2)
C28B 0.067(3) 0.066(3) 0.086(4) -0.027(3) 0.013(3) 0.022(3)
C29B 0.063(3) 0.048(3) 0.107(4) -0.016(3) 0.034(3) 0.018(2)
C30B 0.049(2) 0.040(3) 0.093(3) 0.005(2) 0.025(2) 0.014(2)
C31B 0.060(3) 0.034(2) 0.082(4) 0.013(2) 0.022(3) 0.013(2)
C32B 0.074(4) 0.088(4) 0.084(4) 0.018(3) 0.019(3) 0.044(4)
O3 0.0367(11) 0.0367(11) 0.0265(16) 0.000 0.000 0.0183(6)
Ti2 0.0212(2) 0.0204(2) 0.0281(2) -0.00249(16) -0.00250(16) 0.01105(17)
Ti1 0.0290(3) 0.0290(3) 0.0251(4) 0.000 0.000 0.01449(13)
Cu2 0.02624(17) 0.02014(16) 0.03271(18) 0.00182(12) 0.00025(12) 0.01093(13)
N1 0.0404(14) 0.0310(13) 0.0445(15) -0.0048(11) -0.0011(11) 0.0148(11)
N2 0.0353(13) 0.0237(11) 0.0445(14) 0.0030(10) 0.0010(11) 0.0139(10)
O1 0.0300(10) 0.0292(10) 0.0288(9) -0.0025(8) 0.0008(7) 0.0112(8)
O2 0.0290(9) 0.0222(9) 0.0360(10) -0.0026(7) -0.0026(8) 0.0145(8)
O5 0.0273(9) 0.0264(9) 0.0267(9) -0.0018(7) -0.0003(7) 0.0141(8)
O6 0.0206(8) 0.0200(8) 0.0285(9) 0.0011(7) -0.0001(7) 0.0100(7)
O7 0.0343(10) 0.0269(9) 0.0369(11) 0.0074(8) 0.0079(8) 0.0150(8)
O8 0.0284(10) 0.0274(10) 0.0438(11) -0.0011(8) -0.0035(8) 0.0108(8)
O9 0.0288(9) 0.0240(9) 0.0318(10) -0.0014(7) -0.0058(7) 0.0128(8)
O10 0.0278(9) 0.0313(10) 0.0431(11) -0.0058(8) -0.0034(8) 0.0179(8)

loop_
_atom_type_symbol
_atom_type_description
_atom_type_scat_dispersion_real
_atom_type_scat_dispersion_imag
_atom_type_scat_source
C C 0.0033 0.0016 'International Tables Vol C Tables 4.2.6.8 and 6.1.1.4'
H H 0.0000 0.0000 'International Tables Vol C Tables 4.2.6.8 and 6.1.1.4'
N N 0.0061 0.0033 'International Tables Vol C Tables 4.2.6.8 and 6.1.1.4'
O O 0.0106 0.0060 'International Tables Vol C Tables 4.2.6.8 and 6.1.1.4'
Cu Cu 0.3201 1.2651 'International Tables Vol C Tables 4.2.6.8 and 6.1.1.4'
Ti Ti 0.2776 0.4457 'International Tables Vol C Tables 4.2.6.8 and 6.1.1.4'

loop_
_geom_angle_atom_site_label_1
_geom_angle_atom_site_label_2
_geom_angle_atom_site_label_3
_geom_angle
_geom_angle_site_symmetry_1
_geom_angle_site_symmetry_3
_geom_angle_publ_flag
O1 C1 C2 107.8(3) . . ?
O1 C1 H1A 110.2 . . ?
C2 C1 H1A 110.2 . . ?
O1 C1 H1B 110.2 . . ?
C2 C1 H1B 110.2 . . ?
H1A C1 H1B 108.5 . . ?
N1 C2 C1 109.0(3) . . ?
N1 C2 H2A 109.9 . . ?
C1 C2 H2A 109.9 . . ?
N1 C2 H2B 109.9 . . ?
C1 C2 H2B 109.9 . . ?
H2A C2 H2B 108.3 . . ?
N1 C3 H3A 109.5 . . ?
N1 C3 H3B 109.5 . . ?
H3A C3 H3B 109.5 . . ?
N1 C3 H3C 109.5 . . ?
H3A C3 H3C 109.5 . . ?
H3B C3 H3C 109.5 . . ?
N1 C4 H4A 109.5 . . ?
N1 C4 H4B 109.5 . . ?
H4A C4 H4B 109.5 . . ?
N1 C4 H4C 109.5 . . ?
H4A C4 H4C 109.5 . . ?
H4B C4 H4C 109.5 . . ?
O2 C5 C6 107.6(2) . . ?
O2 C5 H5A 110.2 . . ?
C6 C5 H5A 110.2 . . ?
O2 C5 H5B 110.2 . . ?
C6 C5 H5B 110.2 . . ?
H5A C5 H5B 108.5 . . ?
N2 C6 C5 110.0(2) . . ?
N2 C6 H6A 109.7 . . ?
C5 C6 H6A 109.7 . . ?
N2 C6 H6B 109.7 . . ?
C5 C6 H6B 109.7 . . ?
H6A C6 H6B 108.2 . . ?
N2 C7 H7A 109.5 . . ?
N2 C7 H7B 109.5 . . ?
H7A C7 H7B 109.5 . . ?
N2 C7 H7C 109.5 . . ?
H7A C7 H7C 109.5 . . ?
H7B C7 H7C 109.5 . . ?
N2 C8 H8A 109.5 . . ?
N2 C8 H8B 109.5 . . ?
H8A C8 H8B 109.5 . . ?
N2 C8 H8C 109.5 . . ?
H8A C8 H8C 109.5 . . ?
H8B C8 H8C 109.5 . . ?
O9 C9 O7 127.0(3) . 2_655 ?
O9 C9 C10B 122.7(6) . . ?
O7 C9 C10B 107.4(6) 2_655 . ?
O9 C9 C10 116.6(2) . . ?
O7 C9 C10 116.4(2) 2_655 . ?
C15 C10 C11 120.3(3) . . ?
C15 C10 C9 122.6(3) . . ?
C11 C10 C9 117.1(3) . . ?
C12 C11 C10 120.9(4) . . ?
C12 C11 H11 119.5 . . ?
C10 C11 H11 119.5 . . ?
C11 C12 C13 118.7(4) . . ?
C11 C12 H12 120.6 . . ?
C13 C12 H12 120.6 . . ?
C14 C13 C12 120.6(4) . . ?
C14 C13 H13 119.7 . . ?
C12 C13 H13 119.7 . . ?
C13 C14 C15 121.7(4) . . ?
C13 C14 H14 119.1 . . ?
C15 C14 H14 119.1 . . ?
C10 C15 C14 117.6(4) . . ?
C10 C15 C16 121.9(3) . . ?
C14 C15 C16 120.5(3) . . ?
C11B C10B C15B 120.0 . . ?
C11B C10B C9 131.9(3) . . ?
C15B C10B C9 108.1(3) . . ?
C10B C11B C12B 120.0 . . ?
C10B C11B H11B 120.0 . . ?
C12B C11B H11B 120.0 . . ?
C13B C12B C11B 120.0 . . ?
C13B C12B H12B 120.0 . . ?
C11B C12B H12B 120.0 . . ?
C14B C13B C12B 120.0 . . ?
C14B C13B H13B 120.0 . . ?
C12B C13B H13B 120.0 . . ?
C13B C14B C15B 120.0 . . ?
C13B C14B H14B 120.0 . . ?
C15B C14B H14B 120.0 . . ?
C14B C15B C10B 120.0 . . ?
C14B C15B C16B 119.4 . . ?
C10B C15B C16B 120.4 . . ?
C15B C16B H16D 109.5 . . ?
C15B C16B H16E 109.5 . . ?
H16D C16B H16E 109.5 . . ?
C15B C16B H16F 109.5 . . ?
H16D C16B H16F 109.5 . . ?
H16E C16B H16F 109.5 . . ?
O8 C17 O10 126.1(2) 2_655 . ?
O8 C17 C18 118.9(2) 2_655 . ?
O10 C17 C18 114.91(19) . . ?
C19 C18 C23 120.4(2) . . ?
C19 C18 C17 116.9 . . ?
C23 C18 C17 122.7(2) . . ?
C18 C19 C20 121.3(4) . . ?
C18 C19 H19 119.4 . . ?
C20 C19 H19 119.4 . . ?
C21 C20 C19 118.5(6) . . ?
C21 C20 H20 120.7 . . ?
C19 C20 H20 120.7 . . ?
C22 C21 C20 120.7(4) . . ?
C22 C21 H21 119.7 . . ?
C20 C21 H21 119.7 . . ?
C21 C22 C23 121.7(5) . . ?
C21 C22 H22 119.1 . . ?
C23 C22 H22 119.1 . . ?
C18 C23 C22 117.3(4) . . ?
C18 C23 C24 124.3(3) . . ?
C22 C23 C24 118.3(4) . . ?
C23 C24 H24A 109.5 . . ?
C23 C24 H24B 109.5 . . ?
H24A C24 H24B 109.5 . . ?
C23 C24 H24C 109.5 . . ?
H24A C24 H24C 109.5 . . ?
H24B C24 H24C 109.5 . . ?
O11 Cu1 O3 93.98(12) . . ?
O11 Cu1 O1 171.29(12) . . ?
O3 Cu1 O1 89.10(10) . . ?
O11 Cu1 N1 90.60(12) . . ?
O3 Cu1 N1 175.41(12) . . ?
O1 Cu1 N1 86.32(10) . . ?
O11 C25 O12 127.3(4) . . ?
O11 C25 C26 113.6(4) . . ?
O12 C25 C26 119.1(4) . . ?
C25 O11 Cu1 124.4(3) . . ?
C27 C26 C31 120.0 . . ?
C27 C26 C25 119.8(3) . . ?
C31 C26 C25 120.2(3) . . ?
C26 C27 C28 120.0 . . ?
C26 C27 H27 120.0 . . ?
C28 C27 H27 120.0 . . ?
C29 C28 C27 120.0 . . ?
C29 C28 H28 120.0 . . ?
C27 C28 H28 120.0 . . ?
C30 C29 C28 120.0 . . ?
C30 C29 H29 120.0 . . ?
C28 C29 H29 120.0 . . ?
C31 C30 C29 120.0 . . ?
C31 C30 H30 120.0 . . ?
C29 C30 H30 120.0 . . ?
C30 C31 C26 120.0 . . ?
C30 C31 C32 118.9(3) . . ?
C26 C31 C32 121.0(3) . . ?
O1 Cu1B O11B 174.2(9) . . ?
O1 Cu1B N1 91.04(19) . . ?
O11B Cu1B N1 84.2(7) . . ?
O1 Cu1B O1 85.66(19) . 2_655 ?
O11B Cu1B O1 100.2(8) . 2_655 ?
N1 Cu1B O1 140.9(3) . 2_655 ?
O1 Cu1B O3 83.49(18) . . ?
O11B Cu1B O3 98.1(9) . . ?
N1 Cu1B O3 141.4(3) . . ?
O1 Cu1B O3 76.95(14) 2_655 . ?
O1 Cu1B Ti1 43.09(11) . . ?
O11B Cu1B Ti1 142.5(9) . . ?
N1 Cu1B Ti1 116.33(19) . . ?
O1 Cu1B Ti1 43.81(9) 2_655 . ?
O3 Cu1B Ti1 84.78(13) . . ?
O11B C25B O12B 117(3) . . ?
O11B C25B C26B 115(4) . . ?
O12B C25B C26B 128(4) . . ?
C25B O11B Cu1B 133(2) . . ?
C27B C26B C31B 120.0 . . ?
C27B C26B C25B 110.9(19) . . ?
C31B C26B C25B 129.0(19) . . ?
C26B C27B C28B 120.0 . . ?
C26B C27B H27B 120.0 . . ?
C28B C27B H27B 120.0 . . ?
C27B C28B C29B 120.0 . . ?
C27B C28B H28B 120.0 . . ?
C29B C28B H28B 120.0 . . ?
C30B C29B C28B 120.0 . . ?
C30B C29B H29B 120.0 . . ?
C28B C29B H29B 120.0 . . ?
C31B C30B C29B 120.0 . . ?
C31B C30B H30B 120.0 . . ?
C29B C30B H30B 120.0 . . ?
C30B C31B C26B 120.0 . . ?
C30B C31B C32B 120.0(8) . . ?
C26B C31B C32B 120.0(8) . . ?
C31B C32B H32D 109.5 . . ?
C31B C32B H32E 109.5 . . ?
H32D C32B H32E 109.5 . . ?
C31B C32B H32F 109.5 . . ?
H32D C32B H32F 109.5 . . ?
H32E C32B H32F 109.5 . . ?
Cu1 O3 Cu1 109.55(10) 3_665 2_655 ?
Cu1 O3 Cu1 109.55(10) 3_665 . ?
Cu1 O3 Cu1 109.55(10) 2_655 . ?
Cu1 O3 Cu1B 111.57(16) 2_655 3_665 ?
Cu1 O3 Cu1B 92.02(15) . 3_665 ?
Cu1 O3 Cu1B 92.02(15) 3_665 2_655 ?
Cu1 O3 Cu1B 111.57(16) . 2_655 ?
Cu1B O3 Cu1B 92.95(18) 3_665 2_655 ?
Cu1 O3 Cu1B 111.57(16) 3_665 . ?
Cu1 O3 Cu1B 92.02(15) 2_655 . ?
Cu1B O3 Cu1B 92.95(18) 3_665 . ?
Cu1B O3 Cu1B 92.95(18) 2_655 . ?
Cu1 O3 H3 109.40(10) 3_665 . ?
Cu1 O3 H3 109.40(10) 2_655 . ?
Cu1 O3 H3 109.40(10) . . ?
Cu1B O3 H3 123.15(13) 3_665 . ?
Cu1B O3 H3 123.15(13) 2_655 . ?
Cu1B O3 H3 123.15(13) . . ?
O5 Ti2 O6 95.75(8) . 2_655 ?
O5 Ti2 O6 94.65(8) . . ?
O6 Ti2 O6 93.22(10) 2_655 . ?
O5 Ti2 O10 92.97(9) . . ?
O6 Ti2 O10 97.66(8) 2_655 . ?
O6 Ti2 O10 166.03(8) . . ?
O5 Ti2 O2 99.76(8) . . ?
O6 Ti2 O2 162.93(8) 2_655 . ?
O6 Ti2 O2 78.54(8) . . ?
O10 Ti2 O2 88.64(8) . . ?
O5 Ti2 O9 175.49(8) . . ?
O6 Ti2 O9 83.38(7) 2_655 . ?
O6 Ti2 O9 89.82(8) . . ?
O10 Ti2 O9 82.77(8) . . ?
O2 Ti2 O9 81.69(8) . . ?
O5 Ti2 Cu2 111.27(6) . . ?
O6 Ti2 Cu2 125.00(6) 2_655 . ?
O6 Ti2 Cu2 39.91(5) . . ?
O10 Ti2 Cu2 126.16(6) . . ?
O2 Ti2 Cu2 41.67(5) . . ?
O9 Ti2 Cu2 72.67(5) . . ?
O5 Ti2 Ti1 23.02(6) . . ?
O6 Ti2 Ti1 79.81(6) 2_655 . ?
O6 Ti2 Ti1 79.12(5) . . ?
O10 Ti2 Ti1 111.38(6) . . ?
O2 Ti2 Ti1 112.71(6) . . ?
O9 Ti2 Ti1 159.25(5) . . ?
Cu2 Ti2 Ti1 107.546(15) . . ?
O5 Ti1 O5 94.99(8) 3_665 2_655 ?
O5 Ti1 O5 94.99(8) 3_665 . ?
O5 Ti1 O5 94.99(8) 2_655 . ?
O5 Ti1 O1 93.42(8) 3_665 3_665 ?
O5 Ti1 O1 88.42(8) 2_655 3_665 ?
O5 Ti1 O1 170.62(9) . 3_665 ?
O5 Ti1 O1 88.42(8) 3_665 . ?
O5 Ti1 O1 170.62(9) 2_655 . ?
O5 Ti1 O1 93.42(8) . . ?
O1 Ti1 O1 82.64(9) 3_665 . ?
O5 Ti1 O1 170.62(9) 3_665 2_655 ?
O5 Ti1 O1 93.42(8) 2_655 2_655 ?
O5 Ti1 O1 88.42(8) . 2_655 ?
O1 Ti1 O1 82.64(9) 3_665 2_655 ?
O1 Ti1 O1 82.64(9) . 2_655 ?
O5 Ti1 Cu1B 83.89(11) 3_665 3_665 ?
O5 Ti1 Cu1B 125.44(10) 2_655 3_665 ?
O5 Ti1 Cu1B 139.55(10) . 3_665 ?
O1 Ti1 Cu1B 37.64(10) 3_665 3_665 ?
O1 Ti1 Cu1B 46.17(10) . 3_665 ?
O1 Ti1 Cu1B 87.84(11) 2_655 3_665 ?
O5 Ti1 Cu1B 139.55(10) 3_665 2_655 ?
O5 Ti1 Cu1B 83.89(11) 2_655 2_655 ?
O5 Ti1 Cu1B 125.44(10) . 2_655 ?
O1 Ti1 Cu1B 46.17(10) 3_665 2_655 ?
O1 Ti1 Cu1B 87.84(11) . 2_655 ?
O1 Ti1 Cu1B 37.64(10) 2_655 2_655 ?
Cu1B Ti1 Cu1B 65.03(14) 3_665 2_655 ?
O5 Ti1 Cu1B 125.44(10) 3_665 . ?
O5 Ti1 Cu1B 139.55(10) 2_655 . ?
O5 Ti1 Cu1B 83.89(11) . . ?
O1 Ti1 Cu1B 87.84(11) 3_665 . ?
O1 Ti1 Cu1B 37.64(10) . . ?
O1 Ti1 Cu1B 46.17(10) 2_655 . ?
Cu1B Ti1 Cu1B 65.03(14) 3_665 . ?
Cu1B Ti1 Cu1B 65.03(14) 2_655 . ?
O5 Ti1 Ti2 79.95(6) 3_665 2_655 ?
O5 Ti1 Ti2 22.08(6) 2_655 2_655 ?
O5 Ti1 Ti2 80.32(6) . 2_655 ?
O1 Ti1 Ti2 105.30(6) 3_665 2_655 ?
O1 Ti1 Ti2 166.19(6) . 2_655 ?
O1 Ti1 Ti2 109.28(6) 2_655 2_655 ?
Cu1B Ti1 Ti2 138.30(7) 3_665 2_655 ?
Cu1B Ti1 Ti2 105.84(9) 2_655 2_655 ?
Cu1B Ti1 Ti2 151.29(9) . 2_655 ?
O5 Ti1 Ti2 22.08(6) 3_665 3_665 ?
O5 Ti1 Ti2 80.32(6) 2_655 3_665 ?
O5 Ti1 Ti2 79.95(6) . 3_665 ?
O1 Ti1 Ti2 109.28(6) 3_665 3_665 ?
O1 Ti1 Ti2 105.30(6) . 3_665 ?
O1 Ti1 Ti2 166.19(6) 2_655 3_665 ?
Cu1B Ti1 Ti2 105.84(9) 3_665 3_665 ?
Cu1B Ti1 Ti2 151.29(9) 2_655 3_665 ?
Cu1B Ti1 Ti2 138.30(7) . 3_665 ?
Ti2 Ti1 Ti2 61.631(18) 2_655 3_665 ?
O5 Ti1 Ti2 80.32(6) 3_665 . ?
O5 Ti1 Ti2 79.95(6) 2_655 . ?
O5 Ti1 Ti2 22.08(6) . . ?
O1 Ti1 Ti2 166.19(6) 3_665 . ?
O1 Ti1 Ti2 109.28(6) . . ?
O1 Ti1 Ti2 105.30(6) 2_655 . ?
Cu1B Ti1 Ti2 151.29(10) 3_665 . ?
Cu1B Ti1 Ti2 138.30(7) 2_655 . ?
Cu1B Ti1 Ti2 105.84(9) . . ?
Ti2 Ti1 Ti2 61.631(18) 2_655 . ?
Ti2 Ti1 Ti2 61.631(18) 3_665 . ?
O6 Cu2 O2 79.89(8) . . ?
O6 Cu2 O7 94.67(8) . . ?
O2 Cu2 O7 157.78(9) . . ?
O6 Cu2 N2 160.35(9) . . ?
O2 Cu2 N2 85.77(9) . . ?
O7 Cu2 N2 93.57(10) . . ?
O6 Cu2 O8 98.51(8) . . ?
O2 Cu2 O8 108.17(8) . . ?
O7 Cu2 O8 93.90(9) . . ?
N2 Cu2 O8 98.69(9) . . ?
O6 Cu2 Ti2 39.68(5) . . ?
O2 Cu2 Ti2 43.33(5) . . ?
O7 Cu2 Ti2 122.75(6) . . ?
N2 Cu2 Ti2 121.94(8) . . ?
O8 Cu2 Ti2 119.37(6) . . ?
C4 N1 C2 112.0(3) . . ?
C4 N1 C3 107.6(3) . . ?
C2 N1 C3 109.7(3) . . ?
C4 N1 Cu1B 130.2(3) . . ?
C2 N1 Cu1B 98.1(2) . . ?
C3 N1 Cu1B 97.5(3) . . ?
C4 N1 Cu1 109.5(2) . . ?
C2 N1 Cu1 106.7(2) . . ?
C3 N1 Cu1 111.3(2) . . ?
C7 N2 C8 109.5(3) . . ?
C7 N2 C6 110.4(3) . . ?
C8 N2 C6 110.5(3) . . ?
C7 N2 Cu2 114.4(2) . . ?
C8 N2 Cu2 107.48(18) . . ?
C6 N2 Cu2 104.52(18) . . ?
C1 O1 Cu1B 109.6(2) . . ?
C1 O1 Cu1 106.90(17) . . ?
C1 O1 Ti1 120.00(17) . . ?
Cu1B O1 Ti1 99.27(18) . . ?
Cu1 O1 Ti1 117.21(10) . . ?
C1 O1 Cu1B 127.1(2) . 3_665 ?
Cu1B O1 Cu1B 106.4(3) . 3_665 ?
Cu1 O1 Cu1B 93.01(15) . 3_665 ?
Ti1 O1 Cu1B 90.02(12) . 3_665 ?
C5 O2 Cu2 111.63(17) . . ?
C5 O2 Ti2 131.14(18) . . ?
Cu2 O2 Ti2 95.00(8) . . ?
Ti2 O5 Ti1 134.90(11) . . ?
Ti2 O6 Ti2 133.68(10) 3_665 . ?
Ti2 O6 Cu2 123.55(9) 3_665 . ?
Ti2 O6 Cu2 100.42(8) . . ?
C9 O7 Cu2 127.34(17) 3_665 . ?
C17 O8 Cu2 122.1(5) 3_665 . ?
C9 O9 Ti2 132.55(18) . . ?
C17 O10 Ti2 137.28(16) . . ?

loop_
_geom_bond_atom_site_label_1
_geom_bond_atom_site_label_2
_geom_bond_distance
_geom_bond_site_symmetry_2
_geom_bond_publ_flag
C1 O1 1.431(4) . ?
C1 C2 1.532(5) . ?
C1 H1A 0.9900 . ?
C1 H1B 0.9900 . ?
C2 N1 1.484(4) . ?
C2 H2A 0.9900 . ?
C2 H2B 0.9900 . ?
C3 N1 1.503(5) . ?
C3 H3A 0.9800 . ?
C3 H3B 0.9800 . ?
C3 H3C 0.9800 . ?
C4 N1 1.469(4) . ?
C4 H4A 0.9800 . ?
C4 H4B 0.9800 . ?
C4 H4C 0.9800 . ?
C5 O2 1.415(3) . ?
C5 C6 1.520(4) . ?
C5 H5A 0.9900 . ?
C5 H5B 0.9900 . ?
C6 N2 1.487(4) . ?
C6 H6A 0.9900 . ?
C6 H6B 0.9900 . ?
C7 N2 1.475(4) . ?
C7 H7A 0.9800 . ?
C7 H7B 0.9800 . ?
C7 H7C 0.9800 . ?
C8 N2 1.484(4) . ?
C8 H8A 0.9800 . ?
C8 H8B 0.9800 . ?
C8 H8C 0.9800 . ?
C9 O9 1.254(3) . ?
C9 O7 1.267(3) 2_655 ?
C9 C10B 1.417(9) . ?
C9 C10 1.508(4) . ?
C10 C15 1.396(4) . ?
C10 C11 1.399(5) . ?
C11 C12 1.384(5) . ?
C11 H11 0.9500 . ?
C12 C13 1.391(7) . ?
C12 H12 0.9500 . ?
C13 C14 1.368(7) . ?
C13 H13 0.9500 . ?
C14 C15 1.405(5) . ?
C14 H14 0.9500 . ?
C15 C16 1.515(5) . ?
C16 H16A 0.9800 . ?
C16 H16B 0.9800 . ?
C16 H16C 0.9800 . ?
C10B C11B 1.3900 . ?
C10B C15B 1.3900 . ?
C11B C12B 1.3900 . ?
C11B H11B 0.9500 . ?
C12B C13B 1.3900 . ?
C12B H12B 0.9500 . ?
C13B C14B 1.3900 . ?
C13B H13B 0.9500 . ?
C14B C15B 1.3900 . ?
C14B H14B 0.9500 . ?
C15B C16B 1.5120 . ?
C16B H16D 0.9800 . ?
C16B H16E 0.9800 . ?
C16B H16F 0.9800 . ?
C17 O8 1.241(3) 2_655 ?
C17 O10 1.277(3) . ?
C17 C18 1.5109 . ?
C18 C19 1.3830 . ?
C18 C23 1.393(4) . ?
C19 C20 1.392(6) . ?
C19 H19 0.9500 . ?
C20 C21 1.375(10) . ?
C20 H20 0.9500 . ?
C21 C22 1.368(9) . ?
C21 H21 0.9500 . ?
C22 C23 1.406(6) . ?
C22 H22 0.9500 . ?
C23 C24 1.457(6) . ?
C24 H24A 0.9800 . ?
C24 H24B 0.9800 . ?
C24 H24C 0.9800 . ?
Cu1 O11 1.931(3) . ?
Cu1 O3 1.9320(12) . ?
Cu1 O1 1.962(2) . ?
Cu1 N1 2.032(3) . ?
C25 O11 1.259(6) . ?
C25 O12 1.263(6) . ?
C25 C26 1.488(4) . ?
C26 C27 1.3900 . ?
C26 C31 1.3900 . ?
C27 C28 1.3900 . ?
C27 H27 0.9500 . ?
C28 C29 1.3900 . ?
C28 H28 0.9500 . ?
C29 C30 1.3900 . ?
C29 H29 0.9500 . ?
C30 C31 1.3900 . ?
C30 H30 0.9500 . ?
C31 C32 1.523(5) . ?
C32 H32A 0.9800 . ?
C32 H32B 0.9800 . ?
C32 H32C 0.9800 . ?
Cu1B O1 1.857(4) . ?
Cu1B O11B 1.905(15) . ?
Cu1B N1 1.971(5) . ?
Cu1B O1 2.165(5) 2_655 ?
Cu1B O3 2.225(5) . ?
Cu1B Ti1 3.002(4) . ?
C25B O11B 1.21(5) . ?
C25B O12B 1.40(6) . ?
C25B C26B 1.470(16) . ?
C26B C27B 1.3900 . ?
C26B C31B 1.3900 . ?
C27B C28B 1.3900 . ?
C27B H27B 0.9500 . ?
C28B C29B 1.3900 . ?
C28B H28B 0.9500 . ?
C29B C30B 1.3900 . ?
C29B H29B 0.9500 . ?
C30B C31B 1.3900 . ?
C30B H30B 0.9500 . ?
C31B C32B 1.515(8) . ?
C32B H32D 0.9800 . ?
C32B H32E 0.9800 . ?
C32B H32F 0.9800 . ?
O3 Cu1 1.9320(12) 3_665 ?
O3 Cu1 1.9320(12) 2_655 ?
O3 Cu1B 2.225(5) 3_665 ?
O3 Cu1B 2.225(5) 2_655 ?
O3 H3 0.83(2) . ?
Ti2 O5 1.7958(19) . ?
Ti2 O6 1.8554(18) 2_655 ?
Ti2 O6 1.9150(18) . ?
Ti2 O10 2.029(2) . ?
Ti2 O2 2.0319(19) . ?
Ti2 O9 2.1840(19) . ?
Ti2 Cu2 2.9499(6) . ?
Ti2 Ti1 3.3835(8) . ?
Ti1 O5 1.8677(19) 3_665 ?
Ti1 O5 1.8677(19) 2_655 ?
Ti1 O5 1.8677(19) . ?
Ti1 O1 2.078(2) 3_665 ?
Ti1 O1 2.078(2) . ?
Ti1 O1 2.078(2) 2_655 ?
Ti1 Cu1B 3.002(4) 3_665 ?
Ti1 Cu1B 3.002(4) 2_655 ?
Ti1 Ti2 3.3835(8) 2_655 ?
Ti1 Ti2 3.3835(8) 3_665 ?
Cu2 O6 1.9242(17) . ?
Cu2 O2 1.9688(19) . ?
Cu2 O7 1.976(2) . ?
Cu2 N2 2.029(2) . ?
Cu2 O8 2.203(2) . ?
O1 Cu1B 2.165(5) 3_665 ?
O6 Ti2 1.8554(17) 3_665 ?
O7 C9 1.267(3) 3_665 ?
O8 C17 1.24(2) 3_665 ?
